data_9002710
loop_
_publ_author_name
'Tribaudino, M.'
'Nestola, F.'
'Camara, F.'
'Domeneghetti, M. C.'

_publ_section_title
;
 The high-temperature P2_1/c - C2/c phase transition in Fe-free pyroxene
 (Ca.15Mg1.85Si2O6): Structural and thermodynamic behavior
 Sample: dien1 T = 1038 deg C
;
_journal_name_full 'American Mineralogist'
_journal_page_first 648
_journal_page_last 657
_journal_volume 87
_journal_year 2002
_chemical_compound_source Synthetic
_chemical_formula_sum 'Ca0.15 Mg1.85 O6 Si2'
_chemical_name_mineral Clinoenstatite
_space_group_IT_number 14
_symmetry_space_group_name_Hall '-P 2ybc'
_symmetry_space_group_name_H-M 'P 1 21/c 1'
_cell_angle_alpha 90
_cell_angle_beta 108.99
_cell_angle_gamma 90
_cell_length_a 9.773
_cell_length_b 8.962
_cell_length_c 5.271
_cell_formula_units_Z 4
_cell_volume 436.538
_database_code_amcsd 0002799
_diffrn_ambient_temperature 1311.15
_exptl_crystal_density_diffrn 3.091
_cod_original_formula_sum 'O6 Si2 Mg1.85 Ca.15'
_cod_database_code 9002710

loop_
_space_group_symop_operation_xyz
x,y,z
x,1/2-y,1/2+z
-x,1/2+y,1/2-z
-x,-y,-z

loop_
_atom_site_aniso_label
_atom_site_aniso_U_11
_atom_site_aniso_U_22
_atom_site_aniso_U_33
_atom_site_aniso_U_12
_atom_site_aniso_U_13
_atom_site_aniso_U_23
O1A 0.02270 0.02279 0.02392 0.00603 0.00185 -0.00022
O1B 0.01854 0.03292 0.02364 0.00073 0.00944 0.00263
O2A 0.03611 0.02643 0.03503 -0.01207 0.01199 -0.01426
O2B 0.03885 0.03969 0.04646 -0.01300 0.01940 -0.00072
O3A 0.01962 0.03966 0.03383 -0.00139 0.00765 0.01987
O3B 0.02920 0.03944 0.02786 0.00495 0.01272 0.01246
SiA 0.01836 0.01747 0.02239 -0.00196 0.00700 0.00228
SiB 0.01627 0.02454 0.02556 -0.00322 0.00695 -0.00196
Mg1 0.02716 0.02629 0.02310 -0.00454 0.00695 0.00247
Mg2 0.03847 0.04574 0.03479 0.00308 0.00362 0.00580
Ca2 0.03847 0.04574 0.03479 0.00308 0.00362 0.00580

loop_
_atom_site_label
_atom_site_fract_x
_atom_site_fract_y
_atom_site_fract_z
_atom_site_occupancy
_atom_site_U_iso_or_equiv
O1A 0.86851 0.33792 0.17346 1.00000 0.02453
O1B 0.37326 0.84298 0.13288 1.00000 0.02440
O2A 0.12306 0.49709 0.33023 1.00000 0.03242
O2B 0.62729 0.98937 0.37205 1.00000 0.04033
O3A 0.10337 0.26371 0.58561 1.00000 0.03129
O3B 0.60188 0.71307 0.48527 1.00000 0.03133
SiA 0.04316 0.33983 0.27886 1.00000 0.01932
SiB 0.54744 0.84026 0.24409 1.00000 0.02209
Mg1 0.24987 0.65144 0.23118 1.00000 0.02581
Mg2 0.25375 0.01747 0.23273 0.85000 0.04168
Ca2 0.25375 0.01747 0.23273 0.15000 0.04168

loop_
_cod_related_entry_id
_cod_related_entry_database
_cod_related_entry_code
1 AMCSD 0002799
